data_7005061
loop_
_publ_author_name
'Halper, Sara R.'
'Stork, Jay R.'
'Cohen, Seth M.'

_publ_section_title
;
 Preparation and characterization of asymmetric alpha-alkoxy dipyrrin
 ligands and their metal complexes.
;
_journal_issue 10
_journal_name_full 'Dalton transactions (Cambridge, England : 2003)'
_journal_page_first 1067
_journal_page_last 1074
_journal_paper_doi 10.1039/b615801c
_journal_year 2007
_chemical_formula_moiety 'C17 H13 N3 O'
_chemical_formula_sum 'C17 H13 N3 O'
_chemical_formula_weight 275.30
_chemical_name_common alpha-OMe-4-cydpm
_chemical_name_systematic
;
?
;
_space_group_IT_number 2
_symmetry_cell_setting triclinic
_symmetry_space_group_name_Hall '-P 1'
_symmetry_space_group_name_H-M 'P -1'
_atom_sites_solution_hydrogens geom
_atom_sites_solution_primary direct
_atom_sites_solution_secondary difmap
_audit_creation_method SHELXL-97
_cell_angle_alpha 63.7840(10)
_cell_angle_beta 68.1580(10)
_cell_angle_gamma 78.077(2)
_cell_formula_units_Z 2
_cell_length_a 8.8386(9)
_cell_length_b 9.3207(9)
_cell_length_c 10.0246(10)
_cell_measurement_reflns_used 3008
_cell_measurement_temperature 100(2)
_cell_measurement_theta_max 27.5
_cell_measurement_theta_min 2.39
_cell_volume 686.82(12)
_computing_cell_refinement SMART
_computing_data_collection 'SMART 5.054 (Bruker, 2003)'
_computing_data_reduction 'SAINT 6.45A (Bruker, 2003)'
_computing_molecular_graphics 'SHELXTL 5.1 (Sheldrick, 1994)'
_computing_publication_material SHELXL97
_computing_structure_refinement 'SHELXL97 (Sheldrick, 1997)'
_computing_structure_solution 'SHELXS97 (Sheldrick, 1990)'
_diffrn_ambient_temperature 100(2)
_diffrn_detector_area_resol_mean 8.3
_diffrn_measured_fraction_theta_full 0.986
_diffrn_measured_fraction_theta_max 0.986
_diffrn_measurement_device_type 'Bruker APEX'
_diffrn_measurement_method \w
_diffrn_radiation_monochromator graphite
_diffrn_radiation_source 'fine-focus sealed tube'
_diffrn_radiation_type MoK\a
_diffrn_radiation_wavelength 0.71073
_diffrn_reflns_av_R_equivalents 0.0181
_diffrn_reflns_av_sigmaI/netI 0.0231
_diffrn_reflns_limit_h_max 11
_diffrn_reflns_limit_h_min -10
_diffrn_reflns_limit_k_max 11
_diffrn_reflns_limit_k_min -10
_diffrn_reflns_limit_l_max 12
_diffrn_reflns_limit_l_min -12
_diffrn_reflns_number 5831
_diffrn_reflns_theta_full 26.37
_diffrn_reflns_theta_max 26.37
_diffrn_reflns_theta_min 2.39
_diffrn_standards_number 0
_exptl_absorpt_coefficient_mu 0.086
_exptl_absorpt_correction_T_max 0.98872
_exptl_absorpt_correction_T_min 0.97582
_exptl_absorpt_correction_type multi-scan
_exptl_absorpt_process_details 'SADABS 2.10 (Sheldrick, 2004)'
_exptl_crystal_colour orange
_exptl_crystal_density_diffrn 1.331
_exptl_crystal_density_method 'not measured'
_exptl_crystal_description block
_exptl_crystal_F_000 288
_exptl_crystal_size_max 0.33
_exptl_crystal_size_mid 0.18
_exptl_crystal_size_min 0.17
_refine_diff_density_max 0.293
_refine_diff_density_min -0.301
_refine_diff_density_rms 0.059
_refine_ls_extinction_method none
_refine_ls_goodness_of_fit_ref 1.071
_refine_ls_hydrogen_treatment mixed
_refine_ls_matrix_type full
_refine_ls_number_parameters 194
_refine_ls_number_reflns 2774
_refine_ls_number_restraints 0
_refine_ls_restrained_S_all 1.071
_refine_ls_R_factor_all 0.0481
_refine_ls_R_factor_gt 0.0436
_refine_ls_shift/su_max 0.001
_refine_ls_shift/su_mean 0.000
_refine_ls_structure_factor_coef Fsqd
_refine_ls_weighting_details 'calc w=1/[\s^2^(Fo^2^)+(0.0697P)^2^+0.2328P] where P=(Fo^2^+2Fc^2^)/3'
_refine_ls_weighting_scheme calc
_refine_ls_wR_factor_gt 0.1179
_refine_ls_wR_factor_ref 0.1219
_reflns_number_gt 2503
_reflns_number_total 2774
_reflns_threshold_expression I>2\s(I)
_cod_data_source_file b615801c.txt
_cod_data_source_block 1234661
_cod_database_code 7005061

loop_
_symmetry_equiv_pos_as_xyz
'x, y, z'
'-x, -y, -z'

loop_
_atom_site_label
_atom_site_type_symbol
_atom_site_fract_x
_atom_site_fract_y
_atom_site_fract_z
_atom_site_U_iso_or_equiv
_atom_site_adp_type
_atom_site_occupancy
_atom_site_symmetry_multiplicity
_atom_site_calc_flag
_atom_site_refinement_flags
_atom_site_disorder_assembly
_atom_site_disorder_group
C1 C 0.71105(17) 0.81867(16) 0.03732(16) 0.0219(3) Uani 1 1 d . . .
H1 H 0.7713 0.9127 -0.0192 0.026 Uiso 1 1 calc R . .
C2 C 0.55748(18) 0.80371(17) 0.14619(16) 0.0234(3) Uani 1 1 d . . .
H2 H 0.4929 0.8849 0.1784 0.028 Uiso 1 1 calc R . .
C3 C 0.51404(17) 0.64603(17) 0.20071(16) 0.0219(3) Uani 1 1 d . . .
H3 H 0.4147 0.6009 0.2772 0.026 Uiso 1 1 calc R . .
C4 C 0.64263(16) 0.56786(16) 0.12267(15) 0.0186(3) Uani 1 1 d . . .
C5 C 0.65522(16) 0.40876(16) 0.12675(15) 0.0182(3) Uani 1 1 d . . .
C6 C 0.77021(16) 0.36135(16) 0.01590(16) 0.0192(3) Uani 1 1 d . . .
C7 C 0.80007(16) 0.20308(16) 0.01273(17) 0.0221(3) Uani 1 1 d . . .
H7 H 0.7442 0.1095 0.0903 0.026 Uiso 1 1 calc R . .
C8 C 0.92165(17) 0.21445(17) -0.12068(17) 0.0248(3) Uani 1 1 d . . .
H8 H 0.9692 0.1318 -0.1570 0.030 Uiso 1 1 calc R . .
C9 C 0.96425(16) 0.38062(17) -0.19696(16) 0.0225(3) Uani 1 1 d . . .
C10 C 1.10401(19) 0.60318(19) -0.40303(19) 0.0329(4) Uani 1 1 d . . .
H10A H 1.0024 0.6634 -0.4178 0.049 Uiso 1 1 calc R . .
H10B H 1.1909 0.6325 -0.5046 0.049 Uiso 1 1 calc R . .
H10C H 1.1347 0.6286 -0.3318 0.049 Uiso 1 1 calc R . .
C11 C 0.52784(16) 0.29768(15) 0.25484(16) 0.0186(3) Uani 1 1 d . . .
C12 C 0.44307(16) 0.21596(16) 0.21871(15) 0.0197(3) Uani 1 1 d . . .
H12 H 0.4709 0.2282 0.1133 0.024 Uiso 1 1 calc R . .
C13 C 0.31939(16) 0.11764(16) 0.33412(16) 0.0210(3) Uani 1 1 d . . .
H13 H 0.2629 0.0624 0.3082 0.025 Uiso 1 1 calc R . .
C14 C 0.27797(16) 0.09992(16) 0.48889(16) 0.0198(3) Uani 1 1 d . . .
C15 C 0.36130(17) 0.18014(16) 0.52744(16) 0.0209(3) Uani 1 1 d . . .
H15 H 0.3331 0.1677 0.6330 0.025 Uiso 1 1 calc R . .
C16 C 0.48509(16) 0.27785(16) 0.41116(16) 0.0206(3) Uani 1 1 d . . .
H16 H 0.5419 0.3323 0.4375 0.025 Uiso 1 1 calc R . .
C17 C 0.14568(17) 0.00070(16) 0.60783(16) 0.0223(3) Uani 1 1 d . . .
N1 N 0.76175(14) 0.67682(14) 0.02438(14) 0.0199(3) Uani 1 1 d . . .
H1N H 0.850(2) 0.6572(19) -0.050(2) 0.024 Uiso 1 1 d . . .
N2 N 0.88067(14) 0.46727(14) -0.11954(13) 0.0208(3) Uani 1 1 d . . .
N3 N 0.03927(15) -0.07752(15) 0.70243(15) 0.0280(3) Uani 1 1 d . . .
O1 O 1.08048(12) 0.43439(13) -0.33696(12) 0.0285(3) Uani 1 1 d . . .

loop_
_atom_site_aniso_label
_atom_site_aniso_U_11
_atom_site_aniso_U_22
_atom_site_aniso_U_33
_atom_site_aniso_U_23
_atom_site_aniso_U_13
_atom_site_aniso_U_12
C1 0.0259(7) 0.0195(6) 0.0219(7) -0.0084(5) -0.0065(6) -0.0064(5)
C2 0.0274(7) 0.0222(7) 0.0218(7) -0.0114(6) -0.0061(6) -0.0013(6)
C3 0.0222(7) 0.0222(7) 0.0183(7) -0.0073(5) -0.0029(5) -0.0043(5)
C4 0.0189(6) 0.0193(6) 0.0157(6) -0.0052(5) -0.0032(5) -0.0059(5)
C5 0.0180(6) 0.0192(6) 0.0173(6) -0.0066(5) -0.0052(5) -0.0034(5)
C6 0.0180(6) 0.0193(6) 0.0190(7) -0.0063(5) -0.0045(5) -0.0040(5)
C7 0.0212(7) 0.0206(7) 0.0241(7) -0.0089(6) -0.0056(6) -0.0038(5)
C8 0.0229(7) 0.0246(7) 0.0286(8) -0.0153(6) -0.0043(6) -0.0014(6)
C9 0.0178(6) 0.0272(7) 0.0207(7) -0.0105(6) -0.0018(5) -0.0041(5)
C10 0.0268(8) 0.0314(8) 0.0279(8) -0.0092(7) 0.0060(6) -0.0105(6)
C11 0.0168(6) 0.0167(6) 0.0184(7) -0.0051(5) -0.0034(5) -0.0016(5)
C12 0.0192(6) 0.0222(7) 0.0158(6) -0.0069(5) -0.0036(5) -0.0029(5)
C13 0.0196(6) 0.0218(7) 0.0214(7) -0.0085(6) -0.0051(6) -0.0041(5)
C14 0.0167(6) 0.0192(6) 0.0192(7) -0.0059(5) -0.0023(5) -0.0028(5)
C15 0.0218(7) 0.0214(7) 0.0167(7) -0.0068(5) -0.0033(5) -0.0028(5)
C16 0.0212(7) 0.0208(7) 0.0206(7) -0.0087(5) -0.0055(5) -0.0039(5)
C17 0.0219(7) 0.0246(7) 0.0211(7) -0.0108(6) -0.0046(6) -0.0033(6)
N1 0.0177(6) 0.0208(6) 0.0198(6) -0.0081(5) -0.0023(5) -0.0055(5)
N2 0.0178(6) 0.0214(6) 0.0194(6) -0.0073(5) -0.0009(5) -0.0050(4)
N3 0.0256(6) 0.0319(7) 0.0229(6) -0.0089(5) -0.0011(5) -0.0120(5)
O1 0.0232(5) 0.0301(6) 0.0254(6) -0.0136(5) 0.0055(4) -0.0068(4)

loop_
_atom_type_symbol
_atom_type_description
_atom_type_scat_dispersion_real
_atom_type_scat_dispersion_imag
_atom_type_scat_source
C C 0.0033 0.0016 'International Tables Vol C Tables 4.2.6.8 and 6.1.1.4'
H H 0.0000 0.0000 'International Tables Vol C Tables 4.2.6.8 and 6.1.1.4'
N N 0.0061 0.0033 'International Tables Vol C Tables 4.2.6.8 and 6.1.1.4'
O O 0.0106 0.0060 'International Tables Vol C Tables 4.2.6.8 and 6.1.1.4'

loop_
_geom_angle_atom_site_label_1
_geom_angle_atom_site_label_2
_geom_angle_atom_site_label_3
_geom_angle
_geom_angle_site_symmetry_1
_geom_angle_site_symmetry_3
_geom_angle_publ_flag
N1 C1 C2 108.46(12) . . ?
N1 C1 H1 125.8 . . ?
C2 C1 H1 125.8 . . ?
C1 C2 C3 107.19(13) . . ?
C1 C2 H2 126.4 . . ?
C3 C2 H2 126.4 . . ?
C4 C3 C2 107.71(12) . . ?
C4 C3 H3 126.1 . . ?
C2 C3 H3 126.1 . . ?
N1 C4 C3 106.70(12) . . ?
N1 C4 C5 123.13(12) . . ?
C3 C4 C5 130.01(12) . . ?
C6 C5 C4 123.44(12) . . ?
C6 C5 C11 120.02(12) . . ?
C4 C5 C11 116.43(11) . . ?
C5 C6 N2 122.75(12) . . ?
C5 C6 C7 128.16(13) . . ?
N2 C6 C7 109.09(11) . . ?
C8 C7 C6 107.05(12) . . ?
C8 C7 H7 126.5 . . ?
C6 C7 H7 126.5 . . ?
C7 C8 C9 104.84(12) . . ?
C7 C8 H8 127.6 . . ?
C9 C8 H8 127.6 . . ?
N2 C9 O1 124.95(13) . . ?
N2 C9 C8 114.58(12) . . ?
O1 C9 C8 120.46(13) . . ?
O1 C10 H10A 109.5 . . ?
O1 C10 H10B 109.5 . . ?
H10A C10 H10B 109.5 . . ?
O1 C10 H10C 109.5 . . ?
H10A C10 H10C 109.5 . . ?
H10B C10 H10C 109.5 . . ?
C12 C11 C16 118.64(12) . . ?
C12 C11 C5 119.70(12) . . ?
C16 C11 C5 121.60(12) . . ?
C13 C12 C11 120.97(12) . . ?
C13 C12 H12 119.5 . . ?
C11 C12 H12 119.5 . . ?
C12 C13 C14 119.61(12) . . ?
C12 C13 H13 120.2 . . ?
C14 C13 H13 120.2 . . ?
C13 C14 C15 120.31(12) . . ?
C13 C14 C17 119.24(12) . . ?
C15 C14 C17 120.43(12) . . ?
C16 C15 C14 119.61(12) . . ?
C16 C15 H15 120.2 . . ?
C14 C15 H15 120.2 . . ?
C15 C16 C11 120.86(12) . . ?
C15 C16 H16 119.6 . . ?
C11 C16 H16 119.6 . . ?
N3 C17 C14 179.48(17) . . ?
C1 N1 C4 109.92(12) . . ?
C1 N1 H1N 127.2(10) . . ?
C4 N1 H1N 121.8(10) . . ?
C9 N2 C6 104.41(11) . . ?
C9 O1 C10 114.64(11) . . ?

loop_
_geom_bond_atom_site_label_1
_geom_bond_atom_site_label_2
_geom_bond_distance
_geom_bond_site_symmetry_2
_geom_bond_publ_flag
C1 N1 1.3524(18) . ?
C1 C2 1.376(2) . ?
C1 H1 0.9500 . ?
C2 C3 1.4048(19) . ?
C2 H2 0.9500 . ?
C3 C4 1.3908(19) . ?
C3 H3 0.9500 . ?
C4 N1 1.3771(17) . ?
C4 C5 1.4474(19) . ?
C5 C6 1.3679(19) . ?
C5 C11 1.4898(18) . ?
C6 N2 1.4138(17) . ?
C6 C7 1.4564(19) . ?
C7 C8 1.344(2) . ?
C7 H7 0.9500 . ?
C8 C9 1.451(2) . ?
C8 H8 0.9500 . ?
C9 N2 1.2966(18) . ?
C9 O1 1.3397(17) . ?
C10 O1 1.4384(18) . ?
C10 H10A 0.9800 . ?
C10 H10B 0.9800 . ?
C10 H10C 0.9800 . ?
C11 C12 1.3979(19) . ?
C11 C16 1.4018(19) . ?
C12 C13 1.3819(19) . ?
C12 H12 0.9500 . ?
C13 C14 1.3944(19) . ?
C13 H13 0.9500 . ?
C14 C15 1.3948(19) . ?
C14 C17 1.4420(18) . ?
C15 C16 1.3820(19) . ?
C15 H15 0.9500 . ?
C16 H16 0.9500 . ?
C17 N3 1.1507(18) . ?
N1 H1N 0.907(17) . ?

loop_
_geom_hbond_atom_site_label_D
_geom_hbond_atom_site_label_H
_geom_hbond_atom_site_label_A
_geom_hbond_distance_DH
_geom_hbond_distance_HA
_geom_hbond_distance_DA
_geom_hbond_angle_DHA
_geom_hbond_site_symmetry_A
N1 H1N N2 0.907(17) 2.108(16) 2.7412(16) 126.0(14) .

loop_
_geom_torsion_atom_site_label_1
_geom_torsion_atom_site_label_2
_geom_torsion_atom_site_label_3
_geom_torsion_atom_site_label_4
_geom_torsion
_geom_torsion_site_symmetry_1
_geom_torsion_site_symmetry_2
_geom_torsion_site_symmetry_3
_geom_torsion_site_symmetry_4
_geom_torsion_publ_flag
N1 C1 C2 C3 -0.12(16) . . . . ?
C1 C2 C3 C4 -0.34(16) . . . . ?
C2 C3 C4 N1 0.66(15) . . . . ?
C2 C3 C4 C5 -174.83(13) . . . . ?
N1 C4 C5 C6 -12.2(2) . . . . ?
C3 C4 C5 C6 162.61(14) . . . . ?
N1 C4 C5 C11 171.55(11) . . . . ?
C3 C4 C5 C11 -13.6(2) . . . . ?
C4 C5 C6 N2 -4.6(2) . . . . ?
C11 C5 C6 N2 171.48(11) . . . . ?
C4 C5 C6 C7 176.23(13) . . . . ?
C11 C5 C6 C7 -7.7(2) . . . . ?
C5 C6 C7 C8 178.23(14) . . . . ?
N2 C6 C7 C8 -1.03(15) . . . . ?
C6 C7 C8 C9 0.08(15) . . . . ?
C7 C8 C9 N2 1.02(17) . . . . ?
C7 C8 C9 O1 -178.34(13) . . . . ?
C6 C5 C11 C12 -47.17(18) . . . . ?
C4 C5 C11 C12 129.18(13) . . . . ?
C6 C5 C11 C16 135.69(14) . . . . ?
C4 C5 C11 C16 -47.95(17) . . . . ?
C16 C11 C12 C13 0.09(19) . . . . ?
C5 C11 C12 C13 -177.13(12) . . . . ?
C11 C12 C13 C14 0.2(2) . . . . ?
C12 C13 C14 C15 -0.3(2) . . . . ?
C12 C13 C14 C17 178.25(12) . . . . ?
C13 C14 C15 C16 0.2(2) . . . . ?
C17 C14 C15 C16 -178.40(12) . . . . ?
C14 C15 C16 C11 0.1(2) . . . . ?
C12 C11 C16 C15 -0.3(2) . . . . ?
C5 C11 C16 C15 176.90(12) . . . . ?
C13 C14 C17 N3 -84(17) . . . . ?
C15 C14 C17 N3 95(17) . . . . ?
C2 C1 N1 C4 0.55(15) . . . . ?
C3 C4 N1 C1 -0.75(15) . . . . ?
C5 C4 N1 C1 175.12(12) . . . . ?
O1 C9 N2 C6 177.71(13) . . . . ?
C8 C9 N2 C6 -1.62(16) . . . . ?
C5 C6 N2 C9 -177.71(13) . . . . ?
C7 C6 N2 C9 1.59(14) . . . . ?
N2 C9 O1 C10 -2.6(2) . . . . ?
C8 C9 O1 C10 176.69(13) . . . . ?

loop_
_cod_related_entry_id
_cod_related_entry_database
_cod_related_entry_code
1 ChemSpider 30652686
